data_7126541
loop_
_publ_author_name
'Chen, Yu'
'Quan, Yangjian'
'Xie, Zuowei'

_publ_section_title
;
 Ir-catalyzed selective dehydrogenative cross-coupling of aryls with
 o-carboranes via a mixed directing-group strategy.
;
_journal_issue 51
_journal_name_full 'Chemical communications (Cambridge, England)'
_journal_page_first 7001
_journal_page_last 7004
_journal_paper_doi 10.1039/d0cc02531c
_journal_volume 56
_journal_year 2020
_chemical_formula_sum 'C13 H20 B10 N2'
_chemical_formula_weight 312.41
_space_group_crystal_system orthorhombic
_space_group_IT_number 19
_space_group_name_Hall 'P 2ac 2ab'
_space_group_name_H-M_alt 'P 21 21 21'
_atom_sites_solution_hydrogens geom
_audit_creation_method SHELXL-2018/3
_audit_update_record
;
2020-03-02 deposited with the CCDC.	2020-05-15 downloaded from the CCDC.
;
_cell_angle_alpha 90
_cell_angle_beta 90
_cell_angle_gamma 90
_cell_formula_units_Z 4
_cell_length_a 11.3782(12)
_cell_length_b 11.4876(11)
_cell_length_c 13.5646(15)
_cell_measurement_reflns_used 349
_cell_measurement_temperature 298(2)
_cell_measurement_theta_max 15
_cell_measurement_theta_min 15
_cell_volume 1773.0(3)
_computing_cell_refinement 'BRUKER D8VENTURE DIFFRACTOMETER'
_computing_data_collection 'BRUKER D8VENTURE DIFFRACTOMETER'
_computing_data_reduction 'BRUKER D8VENTURE DIFFRACTOMETER'
_computing_molecular_graphics 'BRUKER SHELXTL'
_computing_publication_material 'BRUKER SHELXTL'
_computing_structure_refinement 'SHELXL-2014/6 (Sheldrick, 2014)'
_diffrn_ambient_temperature 298(2)
_diffrn_measured_fraction_theta_full 1.000
_diffrn_measured_fraction_theta_max 1.000
_diffrn_measurement_device_type 'BRUKER D8VENTURE DIFFRACTOMETER'
_diffrn_measurement_method 'PHI & OMEGA SCAN'
_diffrn_radiation_type MoK\a
_diffrn_radiation_wavelength 0.71073
_diffrn_reflns_av_R_equivalents 0.1414
_diffrn_reflns_av_unetI/netI 0.0491
_diffrn_reflns_Laue_measured_fraction_full 1.000
_diffrn_reflns_Laue_measured_fraction_max 1.000
_diffrn_reflns_limit_h_max 13
_diffrn_reflns_limit_h_min -13
_diffrn_reflns_limit_k_max 13
_diffrn_reflns_limit_k_min -13
_diffrn_reflns_limit_l_max 16
_diffrn_reflns_limit_l_min -16
_diffrn_reflns_number 67985
_diffrn_reflns_point_group_measured_fraction_full 1.000
_diffrn_reflns_point_group_measured_fraction_max 1.000
_diffrn_reflns_theta_full 25.233
_diffrn_reflns_theta_max 25.233
_diffrn_reflns_theta_min 2.323
_exptl_absorpt_coefficient_mu 0.060
_exptl_absorpt_correction_T_max 0.7456
_exptl_absorpt_correction_T_min 0.5181
_exptl_absorpt_correction_type multi-scan
_exptl_crystal_colour colourless
_exptl_crystal_density_diffrn 1.170
_exptl_crystal_description block
_exptl_crystal_F_000 648
_exptl_crystal_size_max 0.400
_exptl_crystal_size_mid 0.300
_exptl_crystal_size_min 0.200
_refine_diff_density_max 0.558
_refine_diff_density_min -0.265
_refine_diff_density_rms 0.058
_refine_ls_abs_structure_details
;
 Flack x determined using 774 quotients [(I+)-(I-)]/[(I+)+(I-)]
 (Parsons, Flack and Wagner, Acta Cryst. B69 (2013) 249-259).
;
_refine_ls_abs_structure_Flack -5.4(10)
_refine_ls_extinction_coef 0.030(9)
_refine_ls_extinction_expression Fc^*^=kFc[1+0.001xFc^2^\l^3^/sin(2\q)]^-1/4^
_refine_ls_extinction_method 'SHELXL-2018/3 (Sheldrick 2018)'
_refine_ls_goodness_of_fit_ref 1.037
_refine_ls_hydrogen_treatment constr
_refine_ls_matrix_type full
_refine_ls_number_parameters 227
_refine_ls_number_reflns 3218
_refine_ls_number_restraints 0
_refine_ls_restrained_S_all 1.037
_refine_ls_R_factor_all 0.1113
_refine_ls_R_factor_gt 0.0826
_refine_ls_shift/su_max 0.003
_refine_ls_shift/su_mean 0.000
_refine_ls_structure_factor_coef Fsqd
_refine_ls_weighting_details 'w=1/[\s^2^(Fo^2^)+(0.1321P)^2^+0.8621P] where P=(Fo^2^+2Fc^2^)/3'
_refine_ls_weighting_scheme calc
_refine_ls_wR_factor_gt 0.2131
_refine_ls_wR_factor_ref 0.2336
_reflns_Friedel_coverage 0.741
_reflns_Friedel_fraction_full 1.000
_reflns_Friedel_fraction_max 1.000
_reflns_number_gt 2380
_reflns_number_total 3218
_reflns_threshold_expression 'I > 2\s(I)'
_cod_data_source_file d0cc02531c2.cif
_cod_data_source_block 3aq
_cod_depositor_comments 'Adding full bibliography for 7126537--7126543.cif.'
_cod_database_code 7126541
_shelx_shelxl_version_number 2018/3
_shelx_space_group_comment
;
The symmetry employed for this shelxl refinement is uniquely defined
by the following loop, which should always be used as a source of
symmetry information in preference to the above space-group names.
They are only intended as comments.
;
_shelx_estimated_absorpt_t_min 0.976
_shelx_estimated_absorpt_t_max 0.988

loop_
_space_group_symop_operation_xyz
'x, y, z'
'-x+1/2, -y, z+1/2'
'-x, y+1/2, -z+1/2'
'x+1/2, -y+1/2, -z'

loop_
_atom_site_label
_atom_site_type_symbol
_atom_site_fract_x
_atom_site_fract_y
_atom_site_fract_z
_atom_site_U_iso_or_equiv
_atom_site_adp_type
_atom_site_occupancy
_atom_site_site_symmetry_order
_atom_site_calc_flag
_atom_site_refinement_flags_posn
_atom_site_refinement_flags_adp
_atom_site_refinement_flags_occupancy
_atom_site_disorder_assembly
_atom_site_disorder_group
N1 N 0.4685(4) 0.9142(4) 0.1951(3) 0.0532(12) Uani 1 1 d . . . . .
N2 N 0.5764(4) 0.7379(4) 0.2036(3) 0.0564(12) Uani 1 1 d . . . . .
C1 C 0.2377(7) 0.9123(7) 0.3037(6) 0.087(2) Uani 1 1 d . . . . .
H1 H 0.300077 0.967917 0.263466 0.104 Uiso 1 1 calc R U . . .
C2 C 0.2265(9) 0.9188(8) 0.4193(6) 0.100(3) Uani 1 1 d . . . . .
C11 C 0.3097(10) 1.0037(11) 0.4727(9) 0.166(6) Uani 1 1 d . . . . .
H11A H 0.370473 0.960558 0.505437 0.249 Uiso 1 1 calc R U . . .
H11B H 0.344438 1.055659 0.425480 0.249 Uiso 1 1 calc R U . . .
H11C H 0.266074 1.047864 0.520307 0.249 Uiso 1 1 calc R U . . .
C12 C 0.2714(4) 0.7352(4) 0.1528(3) 0.0411(11) Uani 1 1 d . . . . .
C13 C 0.1931(5) 0.6724(5) 0.0902(4) 0.0545(15) Uani 1 1 d . . . . .
H13A H 0.114391 0.666028 0.107937 0.065 Uiso 1 1 calc R U . . .
C14 C 0.2307(6) 0.6213(5) 0.0046(4) 0.0656(17) Uani 1 1 d . . . . .
H14A H 0.176647 0.583024 -0.035357 0.079 Uiso 1 1 calc R U . . .
C15 C 0.3459(6) 0.6253(6) -0.0232(5) 0.0710(18) Uani 1 1 d . . . . .
H15A H 0.370849 0.588945 -0.080774 0.085 Uiso 1 1 calc R U . . .
C16 C 0.4241(5) 0.6843(5) 0.0355(4) 0.0565(15) Uani 1 1 d . . . . .
H16A H 0.502723 0.687246 0.017017 0.068 Uiso 1 1 calc R U . . .
C17 C 0.3889(4) 0.7402(4) 0.1225(3) 0.0399(11) Uani 1 1 d . . . . .
C18 C 0.4835(4) 0.8010(4) 0.1791(3) 0.0402(12) Uani 1 1 d . . . . .
C19 C 0.5561(5) 0.9669(5) 0.2443(5) 0.0637(17) Uani 1 1 d . . . . .
H19A H 0.549820 1.046070 0.257450 0.076 Uiso 1 1 calc R U . . .
C20 C 0.6536(6) 0.9092(7) 0.2755(5) 0.0695(18) Uani 1 1 d . . . . .
H20A H 0.712619 0.946643 0.310783 0.083 Uiso 1 1 calc R U . . .
C21 C 0.6605(5) 0.7947(6) 0.2529(5) 0.0648(17) Uani 1 1 d . . . . .
H21A H 0.726861 0.753515 0.272590 0.078 Uiso 1 1 calc R U . . .
B3 B 0.1232(11) 0.9733(12) 0.3624(11) 0.131(5) Uani 1 1 d . . . . .
H3 H 0.104381 1.067172 0.364541 0.157 Uiso 1 1 calc R U . . .
B4 B 0.1081(9) 0.8910(10) 0.2572(8) 0.109(4) Uani 1 1 d . . . . .
H4 H 0.077657 0.930626 0.187969 0.131 Uiso 1 1 calc R U . . .
B5 B 0.2151(5) 0.7784(5) 0.2520(4) 0.0440(13) Uani 1 1 d . . . . .
B6 B 0.2943(7) 0.8051(9) 0.3610(5) 0.080(3) Uani 1 1 d . . . . .
H6 H 0.389263 0.787251 0.363037 0.096 Uiso 1 1 calc R U . . .
B7 B 0.0936(8) 0.8790(11) 0.4653(8) 0.102(3) Uani 1 1 d . . . . .
H7 H 0.051386 0.904595 0.534930 0.122 Uiso 1 1 calc R U . . .
B8 B 0.0160(8) 0.8726(15) 0.3567(10) 0.141(6) Uani 1 1 d . . . . .
H8 H -0.076722 0.899468 0.354209 0.169 Uiso 1 1 calc R U . . .
B9 B 0.0683(8) 0.7540(13) 0.2896(9) 0.136(6) Uani 1 1 d . . . . .
H9 H 0.007383 0.702715 0.243981 0.163 Uiso 1 1 calc R U . . .
B10 B 0.1932(11) 0.6937(8) 0.3585(8) 0.110(4) Uani 1 1 d . . . . .
H10 H 0.217264 0.600918 0.358718 0.132 Uiso 1 1 calc R U . . .
B11 B 0.2098(9) 0.7865(11) 0.4642(7) 0.102(3) Uani 1 1 d . . . . .
H11 H 0.250038 0.758462 0.534048 0.122 Uiso 1 1 calc R U . . .
B12 B 0.0706(13) 0.7408(11) 0.4234(10) 0.156(7) Uani 1 1 d . . . . .
H12 H 0.016665 0.676849 0.463458 0.187 Uiso 1 1 calc R U . . .

loop_
_atom_site_aniso_label
_atom_site_aniso_U_11
_atom_site_aniso_U_22
_atom_site_aniso_U_33
_atom_site_aniso_U_23
_atom_site_aniso_U_13
_atom_site_aniso_U_12
N1 0.051(3) 0.040(2) 0.068(3) -0.007(2) 0.003(2) -0.007(2)
N2 0.052(3) 0.054(3) 0.064(3) 0.002(2) -0.005(2) -0.002(2)
C1 0.099(6) 0.071(4) 0.091(5) -0.028(4) 0.026(5) -0.021(4)
C2 0.123(7) 0.094(6) 0.082(5) -0.038(5) 0.034(5) -0.035(5)
C11 0.147(10) 0.194(13) 0.157(10) -0.105(10) 0.007(8) -0.052(10)
C12 0.046(3) 0.034(2) 0.044(3) 0.002(2) -0.010(2) -0.003(2)
C13 0.045(3) 0.062(3) 0.057(3) 0.002(3) -0.016(2) -0.006(3)
C14 0.075(4) 0.065(4) 0.056(4) -0.017(3) -0.014(3) -0.019(3)
C15 0.082(5) 0.075(4) 0.056(4) -0.019(3) 0.006(3) -0.018(3)
C16 0.056(3) 0.062(3) 0.052(3) -0.009(3) 0.007(3) -0.012(3)
C17 0.045(2) 0.035(2) 0.039(3) 0.004(2) 0.000(2) -0.002(2)
C18 0.047(3) 0.037(3) 0.038(2) 0.002(2) 0.008(2) -0.010(2)
C19 0.065(4) 0.049(3) 0.077(4) -0.019(3) 0.010(3) -0.016(3)
C20 0.063(4) 0.083(5) 0.063(4) -0.016(3) -0.003(3) -0.025(4)
C21 0.050(3) 0.075(4) 0.070(4) 0.004(3) -0.014(3) -0.005(3)
B3 0.102(8) 0.124(10) 0.165(11) -0.082(9) 0.030(9) -0.002(7)
B4 0.100(7) 0.131(10) 0.097(7) -0.015(6) 0.001(6) 0.068(7)
B5 0.038(3) 0.044(3) 0.051(3) -0.002(3) -0.003(3) 0.001(2)
B6 0.057(4) 0.138(8) 0.046(4) -0.018(5) 0.009(3) -0.017(5)
B7 0.080(6) 0.140(9) 0.086(6) -0.033(6) 0.031(5) -0.004(6)
B8 0.056(5) 0.229(16) 0.138(9) -0.083(11) 0.008(6) 0.048(8)
B9 0.056(5) 0.199(13) 0.152(10) -0.114(11) 0.047(6) -0.065(7)
B10 0.171(10) 0.058(4) 0.102(7) 0.025(5) 0.078(8) 0.024(6)
B11 0.098(7) 0.155(10) 0.053(4) 0.009(5) 0.028(5) 0.023(7)
B12 0.181(13) 0.116(9) 0.170(11) -0.072(9) 0.136(11) -0.077(10)

loop_
_atom_type_symbol
_atom_type_description
_atom_type_scat_dispersion_real
_atom_type_scat_dispersion_imag
_atom_type_scat_source
C C 0.0033 0.0016 'International Tables Vol C Tables 4.2.6.8 and 6.1.1.4'
H H 0.0000 0.0000 'International Tables Vol C Tables 4.2.6.8 and 6.1.1.4'
B B 0.0013 0.0007 'International Tables Vol C Tables 4.2.6.8 and 6.1.1.4'
N N 0.0061 0.0033 'International Tables Vol C Tables 4.2.6.8 and 6.1.1.4'

loop_
_geom_angle_atom_site_label_1
_geom_angle_atom_site_label_2
_geom_angle_atom_site_label_3
_geom_angle
_geom_angle_site_symmetry_1
_geom_angle_site_symmetry_3
_geom_angle_publ_flag
C18 N1 C19 115.2(5) . . ?
C18 N2 C21 115.5(5) . . ?
C2 C1 B6 65.4(6) . . ?
C2 C1 B4 108.7(7) . . ?
B6 C1 B4 116.2(7) . . ?
C2 C1 B3 56.3(7) . . ?
B6 C1 B3 113.9(8) . . ?
B4 C1 B3 62.8(6) . . ?
C2 C1 B5 116.0(6) . . ?
B6 C1 B5 64.2(4) . . ?
B4 C1 B5 64.4(5) . . ?
B3 C1 B5 117.0(6) . . ?
B3 C2 C11 116.6(9) . . ?
B3 C2 C1 65.3(7) . . ?
C11 C2 C1 116.6(8) . . ?
B3 C2 B11 118.2(9) . . ?
C11 C2 B11 118.7(10) . . ?
C1 C2 B11 109.5(6) . . ?
B3 C2 B7 67.3(8) . . ?
C11 C2 B7 123.0(7) . . ?
C1 C2 B7 115.1(7) . . ?
B11 C2 B7 60.9(6) . . ?
B3 C2 B6 115.0(7) . . ?
C11 C2 B6 115.1(8) . . ?
C1 C2 B6 57.8(5) . . ?
B11 C2 B6 61.3(5) . . ?
B7 C2 B6 111.5(7) . . ?
C17 C12 C13 116.2(5) . . ?
C17 C12 B5 128.9(4) . . ?
C13 C12 B5 114.5(4) . . ?
C14 C13 C12 121.8(5) . . ?
C15 C14 C13 121.3(5) . . ?
C14 C15 C16 118.6(6) . . ?
C15 C16 C17 122.0(5) . . ?
C12 C17 C16 120.1(4) . . ?
C12 C17 C18 123.7(4) . . ?
C16 C17 C18 116.2(4) . . ?
N2 C18 N1 126.7(5) . . ?
N2 C18 C17 116.6(4) . . ?
N1 C18 C17 116.6(5) . . ?
N1 C19 C20 122.7(5) . . ?
C21 C20 C19 116.8(6) . . ?
N2 C21 C20 123.1(6) . . ?
C2 B3 C1 58.4(6) . . ?
C2 B3 B8 107.3(11) . . ?
C1 B3 B8 104.7(7) . . ?
C2 B3 B4 105.6(8) . . ?
C1 B3 B4 57.0(5) . . ?
B8 B3 B4 60.8(7) . . ?
C2 B3 B7 60.6(8) . . ?
C1 B3 B7 105.2(9) . . ?
B8 B3 B7 59.1(8) . . ?
B4 B3 B7 107.1(9) . . ?
C1 B4 B9 106.4(8) . . ?
C1 B4 B3 60.3(6) . . ?
B9 B4 B3 108.8(9) . . ?
C1 B4 B8 105.5(7) . . ?
B9 B4 B8 61.3(7) . . ?
B3 B4 B8 58.5(7) . . ?
C1 B4 B5 60.2(4) . . ?
B9 B4 B5 61.2(5) . . ?
B3 B4 B5 111.4(8) . . ?
B8 B4 B5 111.0(8) . . ?
C12 B5 C1 125.0(5) . . ?
C12 B5 B6 124.5(5) . . ?
C1 B5 B6 54.6(5) . . ?
C12 B5 B10 125.9(5) . . ?
C1 B5 B10 100.5(5) . . ?
B6 B5 B10 58.6(5) . . ?
C12 B5 B9 125.6(5) . . ?
C1 B5 B9 99.6(5) . . ?
B6 B5 B9 105.6(6) . . ?
B10 B5 B9 62.7(7) . . ?
C12 B5 B4 122.9(5) . . ?
C1 B5 B4 55.4(5) . . ?
B6 B5 B4 101.0(5) . . ?
B10 B5 B4 105.8(6) . . ?
B9 B5 B4 57.1(7) . . ?
C1 B6 C2 56.8(5) . . ?
C1 B6 B11 105.6(7) . . ?
C2 B6 B11 57.6(6) . . ?
C1 B6 B10 107.2(6) . . ?
C2 B6 B10 106.0(6) . . ?
B11 B6 B10 63.1(6) . . ?
C1 B6 B5 61.1(4) . . ?
C2 B6 B5 106.9(6) . . ?
B11 B6 B5 112.2(6) . . ?
B10 B6 B5 60.8(5) . . ?
B11 B7 C2 58.1(6) . . ?
B11 B7 B12 62.2(8) . . ?
C2 B7 B12 105.4(7) . . ?
B11 B7 B8 111.5(7) . . ?
C2 B7 B8 98.9(7) . . ?
B12 B7 B8 66.2(9) . . ?
B11 B7 B3 103.0(7) . . ?
C2 B7 B3 52.1(6) . . ?
B12 B7 B3 109.3(8) . . ?
B8 B7 B3 57.1(8) . . ?
B3 B8 B7 63.8(8) . . ?
B3 B8 B4 60.7(8) . . ?
B7 B8 B4 110.7(7) . . ?
B3 B8 B9 108.3(7) . . ?
B7 B8 B9 107.8(9) . . ?
B4 B8 B9 58.6(6) . . ?
B3 B8 B12 107.1(9) . . ?
B7 B8 B12 56.6(7) . . ?
B4 B8 B12 106.1(7) . . ?
B9 B8 B12 60.4(8) . . ?
B4 B9 B8 60.1(8) . . ?
B4 B9 B5 61.7(5) . . ?
B8 B9 B5 110.4(7) . . ?
B4 B9 B12 109.4(7) . . ?
B8 B9 B12 63.2(7) . . ?
B5 B9 B12 106.7(8) . . ?
B4 B9 B10 106.0(6) . . ?
B8 B9 B10 107.0(7) . . ?
B5 B9 B10 58.4(5) . . ?
B12 B9 B10 56.7(7) . . ?
B6 B10 B12 107.2(7) . . ?
B6 B10 B5 60.7(4) . . ?
B12 B10 B5 111.0(8) . . ?
B6 B10 B11 58.2(6) . . ?
B12 B10 B11 59.7(6) . . ?
B5 B10 B11 108.2(6) . . ?
B6 B10 B9 104.3(6) . . ?
B12 B10 B9 61.2(8) . . ?
B5 B10 B9 58.9(5) . . ?
B11 B10 B9 105.3(6) . . ?
C2 B11 B7 61.0(7) . . ?
C2 B11 B6 61.1(6) . . ?
B7 B11 B6 111.5(8) . . ?
C2 B11 B12 105.2(9) . . ?
B7 B11 B12 59.2(6) . . ?
B6 B11 B12 106.6(7) . . ?
C2 B11 B10 105.3(6) . . ?
B7 B11 B10 107.2(8) . . ?
B6 B11 B10 58.7(5) . . ?
B12 B11 B10 58.4(6) . . ?
B7 B12 B10 109.6(8) . . ?
B7 B12 B11 58.6(7) . . ?
B10 B12 B11 61.9(7) . . ?
B7 B12 B9 104.8(10) . . ?
B10 B12 B9 62.1(6) . . ?
B11 B12 B9 107.6(6) . . ?
B7 B12 B8 57.2(7) . . ?
B10 B12 B8 105.9(8) . . ?
B11 B12 B8 102.1(8) . . ?
B9 B12 B8 56.3(8) . . ?

loop_
_geom_bond_atom_site_label_1
_geom_bond_atom_site_label_2
_geom_bond_distance
_geom_bond_site_symmetry_2
_geom_bond_publ_flag
N1 C18 1.329(6) . ?
N1 C19 1.344(7) . ?
N2 C18 1.323(6) . ?
N2 C21 1.338(7) . ?
C1 C2 1.575(11) . ?
C1 B6 1.592(13) . ?
C1 B4 1.622(13) . ?
C1 B3 1.680(12) . ?
C1 B5 1.710(9) . ?
C2 B3 1.539(17) . ?
C2 C11 1.540(12) . ?
C2 B11 1.648(15) . ?
C2 B7 1.699(13) . ?
C2 B6 1.711(12) . ?
C12 C17 1.400(7) . ?
C12 C13 1.427(7) . ?
C12 B5 1.570(8) . ?
C13 C14 1.370(8) . ?
C14 C15 1.364(9) . ?
C15 C16 1.373(8) . ?
C16 C17 1.402(7) . ?
C17 C18 1.495(7) . ?
C19 C20 1.360(9) . ?
C20 C21 1.353(9) . ?
B3 B8 1.682(19) . ?
B3 B4 1.720(16) . ?
B3 B7 1.80(2) . ?
B4 B9 1.695(19) . ?
B4 B8 1.721(17) . ?
B4 B5 1.778(10) . ?
B5 B6 1.758(9) . ?
B5 B10 1.760(10) . ?
B5 B9 1.769(9) . ?
B6 B11 1.713(11) . ?
B6 B10 1.722(14) . ?
B7 B11 1.696(15) . ?
B7 B12 1.707(15) . ?
B7 B8 1.719(16) . ?
B8 B9 1.743(16) . ?
B8 B12 1.87(2) . ?
B9 B12 1.82(2) . ?
B9 B10 1.837(18) . ?
B10 B12 1.736(14) . ?
B10 B11 1.797(16) . ?
B11 B12 1.759(18) . ?
